data_7009779
loop_
_publ_author_name
'Yang, Xiao-Ping'
'Su, Cheng-Yong'
'Kang, Bei-Sheng'
'Feng, Xiao-Long'
'Xiao, Wang-Leng'
'Liu, Han-Qin'

_publ_section_title
;
 Studies on lanthanide complexes of the tripodal ligand
 bis(2-benzimidazolylmethyl)(2-pyridylmethyl)amine. Crystal structures
 and luminescence properties&#x200A;&#x2020;
;
_journal_issue 19
_journal_name_full 'Journal of the Chemical Society, Dalton Transactions'
_journal_page_first 3253
_journal_paper_doi 10.1039/b003566l
_journal_year 2000
_chemical_formula_sum 'C24 H26 Gd N9 O10'
_chemical_formula_weight 757.79
_chemical_name_systematic
; 
 ? 
;
_space_group_IT_number 14
_symmetry_cell_setting monoclinic
_symmetry_space_group_name_Hall '-P 2ybc'
_symmetry_space_group_name_H-M 'P 1 21/c 1'
_atom_sites_solution_hydrogens geom
_atom_sites_solution_primary direct
_atom_sites_solution_secondary difmap
_audit_creation_method SHELXL-97
_cell_angle_alpha 90.00
_cell_angle_beta 109.000(10)
_cell_angle_gamma 90.00
_cell_formula_units_Z 4
_cell_length_a 10.3130(10)
_cell_length_b 26.376(2)
_cell_length_c 11.3680(10)
_cell_measurement_reflns_used CCD
_cell_measurement_temperature 293(2)
_cell_volume 2923.8(5)
_computing_structure_refinement 'SHELXL-97 (Sheldrick, 1997)'
_computing_structure_solution 'SHELXS-97 (Sheldrick, 1990)'
_diffrn_ambient_temperature 293(2)
_diffrn_measured_fraction_theta_full 0.989
_diffrn_measured_fraction_theta_max 0.989
_diffrn_measurement_device_type 'Bruker CCD'
_diffrn_measurement_method 'Phi and Omega Scans'
_diffrn_radiation_monochromator graphite
_diffrn_radiation_source 'fine-focus sealed tube'
_diffrn_radiation_type MoK\a
_diffrn_radiation_wavelength 0.71073
_diffrn_reflns_av_R_equivalents 0.0549
_diffrn_reflns_av_sigmaI/netI 0.0780
_diffrn_reflns_limit_h_max 13
_diffrn_reflns_limit_h_min -13
_diffrn_reflns_limit_k_max 17
_diffrn_reflns_limit_k_min -33
_diffrn_reflns_limit_l_max 14
_diffrn_reflns_limit_l_min -14
_diffrn_reflns_number 17512
_diffrn_reflns_theta_full 27.08
_diffrn_reflns_theta_max 27.08
_diffrn_reflns_theta_min 2.09
_exptl_absorpt_coefficient_mu 2.339
_exptl_absorpt_correction_T_max 0.6649
_exptl_absorpt_correction_T_min 0.5815
_exptl_absorpt_correction_type SADABS
_exptl_crystal_colour Yellowish
_exptl_crystal_density_diffrn 1.722
_exptl_crystal_density_method 'not measured'
_exptl_crystal_description Block
_exptl_crystal_F_000 1508
_exptl_crystal_size_max 0.26
_exptl_crystal_size_mid 0.21
_exptl_crystal_size_min 0.19
_refine_diff_density_max 1.077
_refine_diff_density_min -0.827
_refine_diff_density_rms 0.090
_refine_ls_extinction_method none
_refine_ls_goodness_of_fit_ref 0.966
_refine_ls_hydrogen_treatment mixed
_refine_ls_matrix_type full
_refine_ls_number_parameters 394
_refine_ls_number_reflns 6372
_refine_ls_number_restraints 4
_refine_ls_restrained_S_all 0.969
_refine_ls_R_factor_all 0.0770
_refine_ls_R_factor_gt 0.0381
_refine_ls_shift/su_max 0.000
_refine_ls_shift/su_mean 0.000
_refine_ls_structure_factor_coef Fsqd
_refine_ls_weighting_details 'calc w=1/[\s^2^(Fo^2^)+(0.0200P)^2^+0.0000P] where P=(Fo^2^+2Fc^2^)/3'
_refine_ls_weighting_scheme calc
_refine_ls_wR_factor_gt 0.0617
_refine_ls_wR_factor_ref 0.0674
_reflns_number_gt 4084
_reflns_number_total 6372
_reflns_threshold_expression >2sigma(I)
_cod_data_source_file b003566l.txt
_cod_data_source_block Compd2
_cod_depositor_comments
;
The following automatic conversions were performed:
'_symmetry_cell_setting' value 'Monoclinic' changed to 'monoclinic'
according to '/home/saulius/struct/CIF-dictionaries/cif_core.dic'
dictionary named 'cif_core.dic' version 2.4.1 from 2010-06-29.

Automatic conversion script
Id: cif_fix_enum 1527 2010-12-29 10:47:43Z saulius 
;
_cod_original_cell_volume 2923.8(4)
_cod_original_sg_symbol_H-M P2(1)/c
_cod_database_code 7009779

loop_
_symmetry_equiv_pos_as_xyz
'x, y, z'
'-x, y+1/2, -z+1/2'
'-x, -y, -z'
'x, -y-1/2, z-1/2'

loop_
_atom_site_label
_atom_site_type_symbol
_atom_site_fract_x
_atom_site_fract_y
_atom_site_fract_z
_atom_site_U_iso_or_equiv
_atom_site_adp_type
_atom_site_occupancy
_atom_site_symmetry_multiplicity
_atom_site_calc_flag
_atom_site_refinement_flags
_atom_site_disorder_assembly
_atom_site_disorder_group
Gd1 Gd 0.13195(2) 0.106679(8) 0.22462(2) 0.03682(8) Uani 1 1 d . . .
N7 N 0.1662(4) -0.00187(16) 0.2662(4) 0.0450(10) Uani 1 1 d . . .
O1 O 0.1878(4) -0.04622(14) 0.3048(4) 0.0747(11) Uani 1 1 d . . .
O2 O 0.2615(3) 0.02643(12) 0.2652(3) 0.0542(9) Uani 1 1 d . . .
O3 O 0.0481(4) 0.01593(12) 0.2334(3) 0.0589(9) Uani 1 1 d . . .
N8 N 0.4273(5) 0.12723(15) 0.2891(5) 0.0574(12) Uani 1 1 d . . .
O4 O 0.5477(4) 0.13779(17) 0.3140(4) 0.0904(13) Uani 1 1 d . . .
O5 O 0.3714(3) 0.12472(12) 0.3734(3) 0.0598(9) Uani 1 1 d . . .
O6 O 0.3502(4) 0.11843(12) 0.1799(3) 0.0585(9) Uani 1 1 d . . .
N9 N 0.0843(4) 0.10897(17) -0.0438(4) 0.0505(10) Uani 1 1 d . . .
O7 O 0.0664(4) 0.10989(14) -0.1551(3) 0.0840(12) Uani 1 1 d . . .
O8 O 0.1113(3) 0.06845(12) 0.0195(3) 0.0505(8) Uani 1 1 d . . .
O9 O 0.0744(3) 0.14936(11) 0.0138(3) 0.0519(8) Uani 1 1 d . . .
N1 N 0.1387(4) 0.08355(13) 0.4426(3) 0.0414(9) Uani 1 1 d . . .
N2 N 0.0367(4) 0.06959(14) 0.5844(3) 0.0460(10) Uani 1 1 d . . .
H2 H -0.0242 0.0710 0.6210 0.055 Uiso 1 1 d R . .
N3 N 0.1634(4) 0.20146(13) 0.2497(3) 0.0453(10) Uani 1 1 d . . .
N4 N 0.1321(4) 0.27562(14) 0.3300(4) 0.0523(10) Uani 1 1 d . . .
H4A H 0.1030 0.2974 0.3718 0.063 Uiso 1 1 d R . .
N5 N -0.1326(4) 0.09651(14) 0.1032(3) 0.0431(9) Uani 1 1 d . . .
N6 N -0.0463(4) 0.15500(13) 0.3144(3) 0.0425(9) Uani 1 1 d . . .
C1 C -0.0926(5) 0.11981(17) 0.3944(4) 0.0472(12) Uani 1 1 d . . .
H1B H -0.1343 0.1388 0.4458 0.057 Uiso 1 1 d R . .
H1A H -0.1604 0.0965 0.3431 0.057 Uiso 1 1 d R . .
C2 C 0.0271(5) 0.09120(16) 0.4742(4) 0.0413(11) Uani 1 1 d . . .
C3 C 0.1618(5) 0.04486(16) 0.6281(4) 0.0410(11) Uani 1 1 d . . .
C4 C 0.2254(5) 0.01799(19) 0.7353(4) 0.0552(13) Uani 1 1 d . . .
H4 H 0.1836 0.0135 0.7958 0.066 Uiso 1 1 d R . .
C5 C 0.3513(6) -0.0018(2) 0.7495(5) 0.0656(15) Uani 1 1 d . . .
H5 H 0.3953 -0.0209 0.8198 0.079 Uiso 1 1 d R . .
C6 C 0.4154(5) 0.00623(19) 0.6607(5) 0.0600(14) Uani 1 1 d . . .
H6 H 0.5014 -0.0079 0.6727 0.072 Uiso 1 1 d R . .
C7 C 0.3551(5) 0.03436(19) 0.5561(4) 0.0529(13) Uani 1 1 d . . .
H7 H 0.4000 0.0401 0.4985 0.063 Uiso 1 1 d R . .
C8 C 0.2251(5) 0.05416(17) 0.5380(4) 0.0441(11) Uani 1 1 d . . .
C9 C 0.0226(5) 0.19939(17) 0.3876(4) 0.0489(12) Uani 1 1 d . . .
H9B H -0.0452 0.2224 0.4000 0.059 Uiso 1 1 d R . .
H9A H 0.0823 0.1884 0.4686 0.059 Uiso 1 1 d R . .
C10 C 0.1036(5) 0.22558(17) 0.3207(4) 0.0449(11) Uani 1 1 d . . .
C11 C 0.2174(5) 0.28543(18) 0.2596(4) 0.0506(12) Uani 1 1 d . . .
C12 C 0.2776(6) 0.32935(19) 0.2365(5) 0.0666(15) Uani 1 1 d . . .
H12 H 0.2652 0.3601 0.2716 0.080 Uiso 1 1 d R . .
C13 C 0.3557(6) 0.3261(2) 0.1606(6) 0.0749(17) Uani 1 1 d . . .
H13 H 0.3961 0.3552 0.1421 0.090 Uiso 1 1 d R . .
C14 C 0.3759(6) 0.2793(2) 0.1100(5) 0.0698(16) Uani 1 1 d . . .
H14 H 0.4312 0.2781 0.0598 0.084 Uiso 1 1 d R . .
C15 C 0.3165(5) 0.23555(19) 0.1323(4) 0.0583(14) Uani 1 1 d . . .
H15 H 0.3295 0.2049 0.0974 0.070 Uiso 1 1 d R . .
C16 C 0.2358(5) 0.23875(18) 0.2095(4) 0.0473(12) Uani 1 1 d . . .
C17 C -0.1645(5) 0.17205(17) 0.2090(5) 0.0541(13) Uani 1 1 d . . .
H17B H -0.1359 0.1998 0.1672 0.065 Uiso 1 1 d R . .
H17A H -0.2351 0.1847 0.2406 0.065 Uiso 1 1 d R . .
C18 C -0.2236(5) 0.13078(17) 0.1170(4) 0.0438(11) Uani 1 1 d . . .
C19 C -0.3615(5) 0.1281(2) 0.0505(5) 0.0587(14) Uani 1 1 d . . .
H19 H -0.4222 0.1516 0.0641 0.070 Uiso 1 1 d R . .
C20 C -0.4081(6) 0.0906(2) -0.0354(5) 0.0681(16) Uani 1 1 d . . .
H20 H -0.5002 0.0890 -0.0834 0.082 Uiso 1 1 d R . .
C21 C -0.3173(5) 0.0552(2) -0.0500(4) 0.0577(14) Uani 1 1 d . . .
H21 H -0.3472 0.0289 -0.1068 0.069 Uiso 1 1 d R . .
C22 C -0.1825(5) 0.05912(18) 0.0198(4) 0.0496(12) Uani 1 1 d . . .
H22 H -0.1218 0.0348 0.0095 0.060 Uiso 1 1 d R . .
O1W' O -0.3362(16) 0.2564(6) -0.5989(14) 0.218(6) Uiso 0.50 1 d PD A 1
H1W' H -0.4146 0.2646 -0.6042 0.327 Uiso 0.50 1 d PR A 1
C1W' C -0.2850(19) 0.2220(7) -0.5002(16) 0.166(7) Uiso 0.50 1 d PD A 1
H1W1 H -0.2528 0.1987 -0.5507 0.199 Uiso 0.50 1 d PR A 1
H1W2 H -0.3757 0.2091 -0.5086 0.199 Uiso 0.50 1 d PR A 1
C2W' C -0.219(2) 0.1921(7) -0.3832(16) 0.176(8) Uiso 0.50 1 d PD A 1
H2W1 H -0.1211 0.1936 -0.3625 0.264 Uiso 0.50 1 d PR A 1
H2W2 H -0.2487 0.1575 -0.3961 0.264 Uiso 0.50 1 d PR A 1
H2W3 H -0.2451 0.2063 -0.3164 0.264 Uiso 0.50 1 d PR A 1
O1W O -0.2151(13) 0.1953(5) -0.1695(12) 0.174(5) Uiso 0.50 1 d PD B 2
H1W H -0.2775 0.2144 -0.1688 0.261 Uiso 0.50 1 d PR B 2
C1W C -0.255(3) 0.1672(10) -0.2791(19) 0.247(12) Uiso 0.50 1 d PD B 2
H1W3 H -0.1815 0.1426 -0.2490 0.296 Uiso 0.50 1 d PR B 2
H1W4 H -0.2178 0.1912 -0.3242 0.296 Uiso 0.50 1 d PR B 2
C2W C -0.333(2) 0.1356(8) -0.3978(17) 0.206(9) Uiso 0.50 1 d PD B 2
H2W4 H -0.4072 0.1175 -0.3836 0.309 Uiso 0.50 1 d PR B 2
H2W5 H -0.2708 0.1119 -0.4152 0.309 Uiso 0.50 1 d PR B 2
H2W6 H -0.3685 0.1581 -0.4674 0.309 Uiso 0.50 1 d PR B 2

loop_
_atom_site_aniso_label
_atom_site_aniso_U_11
_atom_site_aniso_U_22
_atom_site_aniso_U_33
_atom_site_aniso_U_23
_atom_site_aniso_U_13
_atom_site_aniso_U_12
Gd1 0.04183(13) 0.03620(12) 0.03840(12) -0.00353(13) 0.02128(9) -0.00009(13)
N7 0.043(3) 0.038(3) 0.058(3) -0.010(2) 0.021(2) 0.001(2)
O1 0.087(3) 0.050(2) 0.096(3) 0.009(2) 0.042(2) 0.009(2)
O2 0.050(2) 0.051(2) 0.071(2) 0.0039(17) 0.0318(19) 0.0050(17)
O3 0.049(2) 0.051(2) 0.079(2) 0.0021(18) 0.0246(19) -0.0052(18)
N8 0.052(3) 0.050(3) 0.078(4) 0.002(2) 0.032(3) -0.003(2)
O4 0.045(2) 0.125(4) 0.106(3) -0.001(3) 0.031(2) -0.019(2)
O5 0.057(2) 0.068(2) 0.058(2) -0.0015(17) 0.0236(19) -0.0059(18)
O6 0.062(2) 0.062(3) 0.061(2) -0.0047(18) 0.033(2) -0.0097(18)
N9 0.066(3) 0.045(3) 0.048(2) -0.007(2) 0.030(2) -0.009(2)
O7 0.148(4) 0.077(3) 0.038(2) -0.006(2) 0.045(2) -0.021(3)
O8 0.073(2) 0.0343(19) 0.054(2) -0.0037(16) 0.0340(18) -0.0026(17)
O9 0.077(2) 0.0365(19) 0.0478(19) -0.0029(15) 0.0273(18) -0.0072(17)
N1 0.044(2) 0.046(2) 0.039(2) 0.0009(17) 0.0217(19) 0.0041(19)
N2 0.050(3) 0.053(3) 0.045(2) 0.0044(19) 0.029(2) -0.004(2)
N3 0.056(3) 0.035(2) 0.051(2) -0.0047(18) 0.025(2) -0.0028(19)
N4 0.063(3) 0.036(2) 0.058(3) -0.011(2) 0.020(2) 0.000(2)
N5 0.045(2) 0.047(3) 0.040(2) -0.0015(18) 0.0167(18) -0.0004(19)
N6 0.046(2) 0.038(2) 0.045(2) -0.0048(18) 0.017(2) 0.0052(19)
C1 0.050(3) 0.052(3) 0.049(3) -0.005(2) 0.029(3) 0.000(2)
C2 0.046(3) 0.043(3) 0.042(3) -0.009(2) 0.025(2) -0.004(2)
C3 0.047(3) 0.039(3) 0.041(3) -0.003(2) 0.020(2) -0.003(2)
C4 0.060(4) 0.061(4) 0.051(3) 0.011(3) 0.026(3) -0.004(3)
C5 0.076(4) 0.059(3) 0.061(4) 0.016(3) 0.021(3) 0.002(3)
C6 0.051(3) 0.062(4) 0.063(4) 0.001(3) 0.014(3) 0.010(3)
C7 0.049(3) 0.072(4) 0.043(3) 0.000(3) 0.023(3) 0.010(3)
C8 0.049(3) 0.045(3) 0.042(3) -0.005(2) 0.021(2) 0.001(2)
C9 0.053(3) 0.044(3) 0.057(3) -0.011(2) 0.027(3) -0.004(2)
C10 0.052(3) 0.039(3) 0.044(3) -0.008(2) 0.016(2) -0.001(2)
C11 0.053(3) 0.039(3) 0.056(3) -0.003(2) 0.013(3) -0.002(3)
C12 0.067(4) 0.039(3) 0.093(4) -0.002(3) 0.025(3) -0.005(3)
C13 0.070(4) 0.044(4) 0.107(5) 0.018(3) 0.023(4) -0.011(3)
C14 0.072(4) 0.056(4) 0.088(4) 0.007(3) 0.035(4) -0.003(3)
C15 0.073(4) 0.044(3) 0.058(3) 0.001(2) 0.023(3) -0.007(3)
C16 0.055(3) 0.042(3) 0.048(3) -0.001(2) 0.021(3) -0.006(2)
C17 0.060(3) 0.041(3) 0.069(3) 0.002(3) 0.031(3) 0.013(3)
C18 0.047(3) 0.047(3) 0.039(3) 0.002(2) 0.016(2) 0.003(3)
C19 0.049(3) 0.064(4) 0.059(3) 0.000(3) 0.013(3) 0.016(3)
C20 0.046(3) 0.092(5) 0.055(3) -0.006(3) 0.001(3) 0.000(3)
C21 0.053(4) 0.072(4) 0.044(3) -0.013(3) 0.011(3) -0.009(3)
C22 0.053(3) 0.057(3) 0.041(3) -0.005(2) 0.018(3) -0.004(3)

loop_
_atom_type_symbol
_atom_type_description
_atom_type_scat_dispersion_real
_atom_type_scat_dispersion_imag
_atom_type_scat_source
C C 0.0033 0.0016 'International Tables Vol C Tables 4.2.6.8 and 6.1.1.4'
H H 0.0000 0.0000 'International Tables Vol C Tables 4.2.6.8 and 6.1.1.4'
N N 0.0061 0.0033 'International Tables Vol C Tables 4.2.6.8 and 6.1.1.4'
O O 0.0106 0.0060 'International Tables Vol C Tables 4.2.6.8 and 6.1.1.4'
Gd Gd -0.1653 3.9035 'International Tables Vol C Tables 4.2.6.8 and 6.1.1.4'

loop_
_geom_angle_atom_site_label_1
_geom_angle_atom_site_label_2
_geom_angle_atom_site_label_3
_geom_angle
_geom_angle_site_symmetry_1
_geom_angle_site_symmetry_3
_geom_angle_publ_flag
O2 Gd1 O6 70.93(10) . . ?
O2 Gd1 O8 72.71(11) . . ?
O6 Gd1 O8 70.43(11) . . ?
O2 Gd1 N3 141.92(11) . . ?
O6 Gd1 N3 78.92(11) . . ?
O8 Gd1 N3 118.43(11) . . ?
O2 Gd1 N1 76.67(11) . . ?
O6 Gd1 N1 119.52(12) . . ?
O8 Gd1 N1 141.96(11) . . ?
N3 Gd1 N1 99.59(11) . . ?
O2 Gd1 O9 120.23(10) . . ?
O6 Gd1 O9 72.55(11) . . ?
O8 Gd1 O9 51.05(9) . . ?
N3 Gd1 O9 69.47(11) . . ?
N1 Gd1 O9 162.79(11) . . ?
O2 Gd1 O5 71.72(11) . . ?
O6 Gd1 O5 50.49(11) . . ?
O8 Gd1 O5 117.89(10) . . ?
N3 Gd1 O5 71.24(11) . . ?
N1 Gd1 O5 71.51(11) . . ?
O9 Gd1 O5 115.02(10) . . ?
O2 Gd1 O3 50.12(11) . . ?
O6 Gd1 O3 117.74(11) . . ?
O8 Gd1 O3 74.36(10) . . ?
N3 Gd1 O3 162.67(11) . . ?
N1 Gd1 O3 68.78(11) . . ?
O9 Gd1 O3 118.29(10) . . ?
O5 Gd1 O3 114.63(11) . . ?
O2 Gd1 N5 114.55(11) . . ?
O6 Gd1 N5 139.21(11) . . ?
O8 Gd1 N5 73.14(11) . . ?
N3 Gd1 N5 103.44(11) . . ?
N1 Gd1 N5 100.47(11) . . ?
O9 Gd1 N5 70.56(10) . . ?
O5 Gd1 N5 168.94(10) . . ?
O3 Gd1 N5 67.68(11) . . ?
O2 Gd1 N6 136.88(10) . . ?
O6 Gd1 N6 142.55(11) . . ?
O8 Gd1 N6 133.35(11) . . ?
N3 Gd1 N6 64.38(11) . . ?
N1 Gd1 N6 63.12(11) . . ?
O9 Gd1 N6 99.76(10) . . ?
O5 Gd1 N6 107.11(11) . . ?
O3 Gd1 N6 98.42(11) . . ?
N5 Gd1 N6 61.96(11) . . ?
O2 Gd1 N7 24.96(9) . . ?
O6 Gd1 N7 94.94(11) . . ?
O8 Gd1 N7 73.84(10) . . ?
N3 Gd1 N7 162.40(11) . . ?
N1 Gd1 N7 68.89(11) . . ?
O9 Gd1 N7 124.73(10) . . ?
O5 Gd1 N7 92.06(11) . . ?
O3 Gd1 N7 25.32(10) . . ?
N5 Gd1 N7 92.01(11) . . ?
N6 Gd1 N7 117.78(11) . . ?
O2 Gd1 N9 96.28(11) . . ?
O6 Gd1 N9 68.90(11) . . ?
O8 Gd1 N9 25.42(9) . . ?
N3 Gd1 N9 93.95(12) . . ?
N1 Gd1 N9 165.19(12) . . ?
O9 Gd1 N9 25.64(9) . . ?
O5 Gd1 N9 119.08(10) . . ?
O3 Gd1 N9 96.65(11) . . ?
N5 Gd1 N9 70.31(10) . . ?
N6 Gd1 N9 118.75(11) . . ?
N7 Gd1 N9 99.22(11) . . ?
O2 N7 O1 121.3(4) . . ?
O2 N7 O3 118.2(4) . . ?
O1 N7 O3 120.4(4) . . ?
O2 N7 Gd1 57.2(2) . . ?
O1 N7 Gd1 169.4(3) . . ?
O3 N7 Gd1 61.6(2) . . ?
N7 O2 Gd1 97.8(3) . . ?
N7 O3 Gd1 93.1(3) . . ?
O4 N8 O6 122.9(4) . . ?
O4 N8 O5 121.1(5) . . ?
O6 N8 O5 116.0(4) . . ?
O4 N8 Gd1 177.3(4) . . ?
O6 N8 Gd1 56.6(2) . . ?
O5 N8 Gd1 59.4(2) . . ?
N8 O5 Gd1 95.1(3) . . ?
N8 O6 Gd1 98.4(3) . . ?
O7 N9 O8 122.5(4) . . ?
O7 N9 O9 120.5(4) . . ?
O8 N9 O9 117.0(3) . . ?
O7 N9 Gd1 179.1(3) . . ?
O8 N9 Gd1 57.33(19) . . ?
O9 N9 Gd1 59.7(2) . . ?
N9 O8 Gd1 97.2(2) . . ?
N9 O9 Gd1 94.7(2) . . ?
C2 N1 C8 105.4(4) . . ?
C2 N1 Gd1 118.6(3) . . ?
C8 N1 Gd1 134.6(3) . . ?
C2 N2 C3 108.1(3) . . ?
C10 N3 C16 105.3(4) . . ?
C10 N3 Gd1 118.4(3) . . ?
C16 N3 Gd1 136.2(3) . . ?
C10 N4 C11 107.4(4) . . ?
C22 N5 C18 116.9(4) . . ?
C22 N5 Gd1 122.3(3) . . ?
C18 N5 Gd1 120.7(3) . . ?
C17 N6 C9 109.6(4) . . ?
C17 N6 C1 110.1(4) . . ?
C9 N6 C1 110.0(3) . . ?
C17 N6 Gd1 108.8(2) . . ?
C9 N6 Gd1 109.0(2) . . ?
C1 N6 Gd1 109.4(2) . . ?
C2 C1 N6 108.9(3) . . ?
N1 C2 N2 112.2(4) . . ?
N1 C2 C1 122.4(4) . . ?
N2 C2 C1 125.3(4) . . ?
C4 C3 N2 132.8(4) . . ?
C4 C3 C8 122.3(4) . . ?
N2 C3 C8 104.8(4) . . ?
C5 C4 C3 117.6(4) . . ?
C4 C5 C6 121.1(5) . . ?
C7 C6 C5 121.6(5) . . ?
C6 C7 C8 118.5(4) . . ?
C7 C8 N1 131.8(4) . . ?
C7 C8 C3 118.7(4) . . ?
N1 C8 C3 109.5(4) . . ?
C10 C9 N6 109.3(4) . . ?
N3 C10 N4 112.6(4) . . ?
N3 C10 C9 122.9(4) . . ?
N4 C10 C9 124.3(4) . . ?
C12 C11 N4 132.3(5) . . ?
C12 C11 C16 122.3(5) . . ?
N4 C11 C16 105.4(4) . . ?
C13 C12 C11 117.6(5) . . ?
C12 C13 C14 120.7(5) . . ?
C15 C14 C13 122.0(5) . . ?
C14 C15 C16 117.4(5) . . ?
C11 C16 C15 119.9(4) . . ?
C11 C16 N3 109.3(4) . . ?
C15 C16 N3 130.9(4) . . ?
N6 C17 C18 112.8(4) . . ?
N5 C18 C19 122.3(4) . . ?
N5 C18 C17 115.4(4) . . ?
C19 C18 C17 122.3(4) . . ?
C20 C19 C18 119.4(5) . . ?
C19 C20 C21 119.1(5) . . ?
C22 C21 C20 119.1(5) . . ?
N5 C22 C21 123.3(5) . . ?
O1W' C1W' C2W' 171.1(19) . . ?
O1W C1W C2W 167(2) . . ?

loop_
_geom_bond_atom_site_label_1
_geom_bond_atom_site_label_2
_geom_bond_distance
_geom_bond_site_symmetry_2
_geom_bond_publ_flag
Gd1 O2 2.465(3) . ?
Gd1 O6 2.482(3) . ?
Gd1 O8 2.486(3) . ?
Gd1 N3 2.525(3) . ?
Gd1 N1 2.531(3) . ?
Gd1 O9 2.537(3) . ?
Gd1 O5 2.543(3) . ?
Gd1 O3 2.558(3) . ?
Gd1 N5 2.640(4) . ?
Gd1 N6 2.696(3) . ?
Gd1 N7 2.905(4) . ?
Gd1 N9 2.929(4) . ?
N7 O2 1.237(4) . ?
N7 O1 1.244(5) . ?
N7 O3 1.244(4) . ?
N8 O4 1.213(5) . ?
N8 O6 1.258(5) . ?
N8 O5 1.271(4) . ?
N9 O7 1.218(4) . ?
N9 O8 1.267(4) . ?
N9 O9 1.272(4) . ?
N1 C2 1.327(5) . ?
N1 C8 1.393(5) . ?
N2 C2 1.350(5) . ?
N2 C3 1.385(5) . ?
N3 C10 1.327(5) . ?
N3 C16 1.398(5) . ?
N4 C10 1.349(5) . ?
N4 C11 1.394(6) . ?
N5 C22 1.348(5) . ?
N5 C18 1.349(5) . ?
N6 C17 1.474(6) . ?
N6 C9 1.478(5) . ?
N6 C1 1.483(5) . ?
C1 C2 1.479(6) . ?
C3 C4 1.377(6) . ?
C3 C8 1.404(5) . ?
C4 C5 1.359(6) . ?
C5 C6 1.392(6) . ?
C6 C7 1.367(6) . ?
C7 C8 1.391(6) . ?
C9 C10 1.472(6) . ?
C11 C12 1.379(6) . ?
C11 C16 1.395(6) . ?
C12 C13 1.361(7) . ?
C13 C14 1.406(7) . ?
C14 C15 1.369(6) . ?
C15 C16 1.395(6) . ?
C17 C18 1.495(6) . ?
C18 C19 1.378(6) . ?
C19 C20 1.362(7) . ?
C20 C21 1.370(7) . ?
C21 C22 1.362(6) . ?
O1W' C1W' 1.405(9) . ?
C1W' C2W' 1.504(9) . ?
O1W C1W 1.392(9) . ?
C1W C2W 1.567(10) . ?
